data_7230315
loop_
_publ_author_name
'Sugiyama, Haruki'
'Uekusa, Hidehiro'

_publ_section_title
;
 Relationship between crystal structures and photochromic properties of
 N-salicylideneaminopyridine derivatives
;
_journal_issue 15
_journal_name_full CrystEngComm
_journal_page_first 2144
_journal_paper_doi 10.1039/C8CE00003D
_journal_volume 20
_journal_year 2018
_chemical_compound_source non-photochromic
_chemical_formula_moiety 'C13 H12 N2 O'
_chemical_formula_sum 'C13 H12 N2 O'
_chemical_formula_weight 212.25
_chemical_name_common 5Me3SAP
_chemical_name_systematic 3-ethoxy-6-[(E)-3-pyridyliminomethyl]phenol
_space_group_crystal_system monoclinic
_space_group_IT_number 14
_space_group_name_Hall '-P 2yn'
_space_group_name_H-M_alt 'P 1 21/n 1'
_symmetry_space_group_name_Hall '-P 2yn'
_symmetry_space_group_name_H-M 'P 1 21/n 1'
_atom_sites_solution_hydrogens geom
_atom_sites_solution_primary direct
_atom_sites_solution_secondary difmap
_audit_creation_method SHELXL-2018/1
_audit_update_record
;
2017-12-30 deposited with the CCDC.
2018-03-20 downloaded from the CCDC.
;
_cell_angle_alpha 90
_cell_angle_beta 100.551(2)
_cell_angle_gamma 90
_cell_formula_units_Z 4
_cell_length_a 14.5415(18)
_cell_length_b 5.0163(6)
_cell_length_c 14.8807(18)
_cell_measurement_reflns_used 10577
_cell_measurement_temperature 173(2)
_cell_measurement_theta_max 27.475
_cell_measurement_theta_min 3.602
_cell_volume 1067.1(2)
_computing_cell_refinement 'CrystalClear-SM Expert 2.0'
_computing_data_collection 'CrystalClear-SM Expert 2.0'
_computing_data_reduction 'CrystalClear-SM Expert 2.0'
_computing_structure_refinement 'SHELXL-2018/1 (Sheldrick, 2018)'
_computing_structure_solution 'SHELXS-97(Sheldrick, 1990)'
_diffrn_ambient_temperature 173(2)
_diffrn_detector_area_resol_mean 13.6612
_diffrn_measured_fraction_theta_full 0.998
_diffrn_measured_fraction_theta_max 0.998
_diffrn_measurement_device_type 'RIGAKU XtaLAB mini'
_diffrn_measurement_method \w-scan
_diffrn_radiation_type MoK\a
_diffrn_radiation_wavelength 0.71075
_diffrn_reflns_av_R_equivalents 0.0328
_diffrn_reflns_av_unetI/netI 0.0264
_diffrn_reflns_Laue_measured_fraction_full 0.998
_diffrn_reflns_Laue_measured_fraction_max 0.998
_diffrn_reflns_limit_h_max 18
_diffrn_reflns_limit_h_min -18
_diffrn_reflns_limit_k_max 6
_diffrn_reflns_limit_k_min -6
_diffrn_reflns_limit_l_max 19
_diffrn_reflns_limit_l_min -19
_diffrn_reflns_number 10577
_diffrn_reflns_point_group_measured_fraction_full 0.998
_diffrn_reflns_point_group_measured_fraction_max 0.998
_diffrn_reflns_theta_full 25.242
_diffrn_reflns_theta_max 27.475
_diffrn_reflns_theta_min 3.602
_diffrn_source 'fine-focus sealed X-ray tube'
_exptl_absorpt_coefficient_mu 0.086
_exptl_absorpt_correction_T_max 0.982
_exptl_absorpt_correction_T_min 0.821
_exptl_absorpt_correction_type multi-scan
_exptl_absorpt_process_details 'Abscor T.Higashi RIGAKU'
_exptl_crystal_colour orange
_exptl_crystal_density_diffrn 1.321
_exptl_crystal_description prizm
_exptl_crystal_F_000 448
_exptl_crystal_size_max 0.316
_exptl_crystal_size_mid 0.221
_exptl_crystal_size_min 0.216
_refine_diff_density_max 0.176
_refine_diff_density_min -0.187
_refine_diff_density_rms 0.043
_refine_ls_extinction_method none
_refine_ls_goodness_of_fit_ref 1.049
_refine_ls_hydrogen_treatment constr
_refine_ls_matrix_type full
_refine_ls_number_parameters 147
_refine_ls_number_reflns 2453
_refine_ls_number_restraints 0
_refine_ls_restrained_S_all 1.049
_refine_ls_R_factor_all 0.0543
_refine_ls_R_factor_gt 0.0426
_refine_ls_shift/su_max 0.000
_refine_ls_shift/su_mean 0.000
_refine_ls_structure_factor_coef Fsqd
_refine_ls_weighting_details 'w=1/[\s^2^(Fo^2^)+(0.0594P)^2^+0.2196P] where P=(Fo^2^+2Fc^2^)/3'
_refine_ls_weighting_scheme calc
_refine_ls_wR_factor_gt 0.1112
_refine_ls_wR_factor_ref 0.1185
_reflns_Friedel_coverage 0.000
_reflns_number_gt 1961
_reflns_number_total 2453
_reflns_threshold_expression 'I > 2\s(I)'
_cod_data_source_file c8ce00003d2.cif
_cod_data_source_block shelx
_cod_depositor_comments 'Adding full bibliography for 7230315--7230335.cif.'
_cod_database_code 7230315
_shelx_shelxl_version_number 2018/1
_shelx_space_group_comment
; 
The symmetry employed for this shelxl refinement is uniquely defined 
by the following loop, which should always be used as a source of 
symmetry information in preference to the above space-group names. 
They are only intended as comments. 
;
_shelx_estimated_absorpt_t_min 0.973
_shelx_estimated_absorpt_t_max 0.982

loop_
_space_group_symop_operation_xyz
'x, y, z'
'-x+1/2, y+1/2, -z+1/2'
'-x, -y, -z'
'x-1/2, -y-1/2, z-1/2'

loop_
_atom_site_label
_atom_site_type_symbol
_atom_site_fract_x
_atom_site_fract_y
_atom_site_fract_z
_atom_site_U_iso_or_equiv
_atom_site_adp_type
_atom_site_occupancy
_atom_site_site_symmetry_order
_atom_site_calc_flag
_atom_site_refinement_flags_posn
_atom_site_refinement_flags_adp
O1 O 0.39327(6) 0.5473(2) 0.34390(6) 0.0354(3) Uani 1 1 d . .
H1 H 0.440929 0.455631 0.364069 0.053 Uiso 1 1 calc R U
N1 N 0.56469(7) 0.3739(2) 0.35545(7) 0.0271(3) Uani 1 1 d . .
C1 C 0.41224(8) 0.7146(2) 0.27840(8) 0.0262(3) Uani 1 1 d . .
C2 C 0.34268(9) 0.8855(3) 0.23568(9) 0.0319(3) Uani 1 1 d . .
H2 H 0.282749 0.882682 0.252527 0.038 Uiso 1 1 calc R U
N2 N 0.76959(8) -0.0779(2) 0.37402(8) 0.0363(3) Uani 1 1 d . .
C4 C 0.44701(9) 1.0710(2) 0.14194(8) 0.0268(3) Uani 1 1 d . .
C3 C 0.35998(9) 1.0590(3) 0.16901(9) 0.0303(3) Uani 1 1 d . .
H3 H 0.311330 1.173935 0.140580 0.036 Uiso 1 1 calc R U
C6 C 0.50053(8) 0.7192(2) 0.25215(8) 0.0245(3) Uani 1 1 d . .
C5 C 0.51552(8) 0.8989(3) 0.18422(8) 0.0271(3) Uani 1 1 d . .
H5 H 0.575093 0.902495 0.166608 0.033 Uiso 1 1 calc R U
C7 C 0.57480(9) 0.5404(3) 0.29252(8) 0.0277(3) Uani 1 1 d . .
H7 H 0.632799 0.546467 0.271811 0.033 Uiso 1 1 calc R U
C9 C 0.70510(9) 0.1066(3) 0.34277(9) 0.0312(3) Uani 1 1 d . .
H9 H 0.706458 0.184943 0.284910 0.037 Uiso 1 1 calc R U
C8 C 0.63599(8) 0.1903(3) 0.39031(8) 0.0260(3) Uani 1 1 d . .
C10 C 0.76621(9) -0.1853(3) 0.45573(9) 0.0361(3) Uani 1 1 d . .
H10 H 0.811672 -0.315650 0.479221 0.043 Uiso 1 1 calc R U
C11 C 0.70039(10) -0.1170(3) 0.50765(9) 0.0362(3) Uani 1 1 d . .
H11 H 0.700578 -0.199433 0.565163 0.043 Uiso 1 1 calc R U
C12 C 0.63415(9) 0.0734(3) 0.47449(9) 0.0324(3) Uani 1 1 d . .
H12 H 0.587951 0.123680 0.508878 0.039 Uiso 1 1 calc R U
C13 C 0.46406(10) 1.2655(3) 0.06959(9) 0.0357(3) Uani 1 1 d . .
H13A H 0.437178 1.195084 0.009044 0.054 Uiso 1 1 calc R U
H13B H 0.531517 1.291424 0.073856 0.054 Uiso 1 1 calc R U
H13C H 0.434566 1.436541 0.078821 0.054 Uiso 1 1 calc R U

loop_
_atom_site_aniso_label
_atom_site_aniso_U_11
_atom_site_aniso_U_22
_atom_site_aniso_U_33
_atom_site_aniso_U_23
_atom_site_aniso_U_13
_atom_site_aniso_U_12
O1 0.0349(5) 0.0372(6) 0.0383(5) 0.0098(4) 0.0175(4) 0.0043(4)
N1 0.0288(5) 0.0277(6) 0.0250(5) -0.0013(4) 0.0052(4) 0.0004(4)
C1 0.0313(6) 0.0242(6) 0.0249(6) -0.0028(5) 0.0096(5) -0.0033(5)
C2 0.0280(6) 0.0332(7) 0.0368(7) -0.0001(6) 0.0119(5) 0.0018(5)
N2 0.0304(6) 0.0420(7) 0.0368(6) 0.0042(5) 0.0070(5) 0.0051(5)
C4 0.0334(7) 0.0228(6) 0.0245(6) -0.0032(5) 0.0061(5) -0.0036(5)
C3 0.0315(7) 0.0266(7) 0.0325(7) -0.0007(5) 0.0052(5) 0.0041(5)
C6 0.0252(6) 0.0236(6) 0.0248(6) -0.0031(5) 0.0049(4) -0.0028(5)
C5 0.0263(6) 0.0276(7) 0.0286(6) -0.0018(5) 0.0081(5) -0.0038(5)
C7 0.0260(6) 0.0287(7) 0.0292(6) -0.0010(5) 0.0070(5) -0.0025(5)
C9 0.0297(7) 0.0360(7) 0.0287(6) 0.0027(6) 0.0072(5) 0.0001(5)
C8 0.0259(6) 0.0262(6) 0.0251(6) -0.0011(5) 0.0024(5) -0.0024(5)
C10 0.0305(7) 0.0380(8) 0.0375(7) 0.0061(6) 0.0001(5) 0.0030(6)
C11 0.0378(7) 0.0402(8) 0.0294(7) 0.0077(6) 0.0031(6) -0.0006(6)
C12 0.0334(7) 0.0375(8) 0.0275(6) 0.0005(6) 0.0083(5) -0.0003(6)
C13 0.0443(8) 0.0301(7) 0.0335(7) 0.0046(6) 0.0093(6) -0.0010(6)

loop_
_atom_type_symbol
_atom_type_description
_atom_type_scat_dispersion_real
_atom_type_scat_dispersion_imag
_atom_type_scat_source
C C 0.0033 0.0016 'International Tables Vol C Tables 4.2.6.8 and 6.1.1.4'
N N 0.0061 0.0033 'International Tables Vol C Tables 4.2.6.8 and 6.1.1.4'
O O 0.0106 0.0060 'International Tables Vol C Tables 4.2.6.8 and 6.1.1.4'
H H 0.0000 0.0000 'International Tables Vol C Tables 4.2.6.8 and 6.1.1.4'

loop_
_geom_angle_atom_site_label_1
_geom_angle_atom_site_label_2
_geom_angle_atom_site_label_3
_geom_angle
C1 O1 H1 109.5
C7 N1 C8 121.19(11)
O1 C1 C2 119.05(11)
O1 C1 C6 121.75(11)
C2 C1 C6 119.19(11)
C3 C2 C1 120.41(11)
C3 C2 H2 119.8
C1 C2 H2 119.8
C9 N2 C10 116.98(11)
C5 C4 C3 117.24(11)
C5 C4 C13 122.10(11)
C3 C4 C13 120.66(12)
C2 C3 C4 121.96(12)
C2 C3 H3 119.0
C4 C3 H3 119.0
C5 C6 C1 118.72(11)
C5 C6 C7 119.70(11)
C1 C6 C7 121.57(11)
C4 C5 C6 122.46(11)
C4 C5 H5 118.8
C6 C5 H5 118.8
N1 C7 C6 122.00(11)
N1 C7 H7 119.0
C6 C7 H7 119.0
N2 C9 C8 123.75(12)
N2 C9 H9 118.1
C8 C9 H9 118.1
C12 C8 C9 117.73(12)
C12 C8 N1 118.21(11)
C9 C8 N1 123.94(11)
N2 C10 C11 123.62(13)
N2 C10 H10 118.2
C11 C10 H10 118.2
C10 C11 C12 118.78(12)
C10 C11 H11 120.6
C12 C11 H11 120.6
C11 C12 C8 119.13(12)
C11 C12 H12 120.4
C8 C12 H12 120.4
C4 C13 H13A 109.5
C4 C13 H13B 109.5
H13A C13 H13B 109.5
C4 C13 H13C 109.5
H13A C13 H13C 109.5
H13B C13 H13C 109.5

loop_
_geom_bond_atom_site_label_1
_geom_bond_atom_site_label_2
_geom_bond_distance
O1 C1 1.3526(14)
O1 H1 0.8400
N1 C7 1.2830(16)
N1 C8 1.4127(16)
C1 C2 1.3878(18)
C1 C6 1.4090(16)
C2 C3 1.3771(18)
C2 H2 0.9500
N2 C9 1.3387(17)
N2 C10 1.3389(17)
C4 C5 1.3797(18)
C4 C3 1.3979(18)
C4 C13 1.5068(17)
C3 H3 0.9500
C6 C5 1.4012(17)
C6 C7 1.4471(17)
C5 H5 0.9500
C7 H7 0.9500
C9 C8 1.3954(17)
C9 H9 0.9500
C8 C12 1.3878(17)
C10 C11 1.3787(19)
C10 H10 0.9500
C11 C12 1.3821(19)
C11 H11 0.9500
C12 H12 0.9500
C13 H13A 0.9800
C13 H13B 0.9800
C13 H13C 0.9800

loop_
_geom_hbond_atom_site_label_D
_geom_hbond_atom_site_label_H
_geom_hbond_atom_site_label_A
_geom_hbond_distance_DH
_geom_hbond_distance_HA
_geom_hbond_distance_DA
_geom_hbond_angle_DHA
_geom_hbond_publ_flag
O1 H1 N1 0.84 1.87 2.6159(14) 146.7 yes
